data_1564880
loop_
_publ_author_name
'Murphy, Jaime M.'
'Gaertner, Andrea A.E.'
'Owen, Amanda M.'
'Struder, Samantha'
'McMillen, Colin D.'
'Wetzler, Modi'
'Brumaghim, Julia L.'

_publ_section_title
;
 Coordination complexes of methimazole with copper: Controlling redox
 reactions and sulfur extrusion
;
_journal_name_full 'Inorganica Chimica Acta'
_journal_page_first 119568
_journal_paper_doi 10.1016/j.ica.2020.119568
_journal_volume 507
_journal_year 2020
_chemical_formula_sum 'C16 H26 Cu N8 O10 S4'
_chemical_formula_weight 682.23
_space_group_crystal_system triclinic
_space_group_IT_number 2
_space_group_name_Hall '-P 1'
_space_group_name_H-M_alt 'P -1'
_atom_sites_solution_hydrogens mixed
_atom_sites_solution_primary dual
_atom_sites_solution_secondary difmap
_audit_creation_method SHELXL-2016/6
_cell_angle_alpha 84.5081(19)
_cell_angle_beta 87.5770(19)
_cell_angle_gamma 89.586(2)
_cell_formula_units_Z 1
_cell_length_a 8.0915(4)
_cell_length_b 8.6847(5)
_cell_length_c 9.5541(5)
_cell_measurement_reflns_used 9796
_cell_measurement_temperature 298(2)
_cell_measurement_theta_max 30.53
_cell_measurement_theta_min 2.52
_cell_volume 667.71(6)
_computing_cell_refinement 'Bruker SAINT'
_computing_data_collection 'Bruker APEX3'
_computing_data_reduction 'Bruker SAINT'
_computing_molecular_graphics 'Bruker SHELXTL'
_computing_publication_material 'Bruker SHELXTL'
_computing_structure_refinement 'SHELXL-2014 (Sheldrick 2014)'
_computing_structure_solution 'SHELXT-2014 (Sheldrick 2014)'
_diffrn_ambient_temperature 298(2)
_diffrn_measured_fraction_theta_full 0.987
_diffrn_measured_fraction_theta_max 0.991
_diffrn_measurement_device_type 'Bruker D8 Venture Photon 100'
_diffrn_measurement_method '\f and \w scans'
_diffrn_radiation_type MoK\a
_diffrn_radiation_wavelength 0.71073
_diffrn_reflns_av_R_equivalents 0.0232
_diffrn_reflns_av_unetI/netI 0.0135
_diffrn_reflns_Laue_measured_fraction_full 0.987
_diffrn_reflns_Laue_measured_fraction_max 0.991
_diffrn_reflns_limit_h_max 11
_diffrn_reflns_limit_h_min -11
_diffrn_reflns_limit_k_max 12
_diffrn_reflns_limit_k_min -12
_diffrn_reflns_limit_l_max 13
_diffrn_reflns_limit_l_min -13
_diffrn_reflns_number 29160
_diffrn_reflns_point_group_measured_fraction_full 0.987
_diffrn_reflns_point_group_measured_fraction_max 0.991
_diffrn_reflns_theta_full 25.242
_diffrn_reflns_theta_max 30.531
_diffrn_reflns_theta_min 2.143
_diffrn_source 'Incoatec I\mS'
_exptl_absorpt_coefficient_mu 1.197
_exptl_absorpt_correction_T_max 1.0000
_exptl_absorpt_correction_T_min 0.9401
_exptl_absorpt_correction_type multi-scan
_exptl_absorpt_process_details 'SADABS, Bruker'
_exptl_crystal_colour blue
_exptl_crystal_density_diffrn 1.697
_exptl_crystal_density_meas .
_exptl_crystal_density_method .
_exptl_crystal_description column
_exptl_crystal_F_000 351
_exptl_crystal_size_max 0.339
_exptl_crystal_size_mid 0.065
_exptl_crystal_size_min 0.046
_exptl_transmission_factor_max .
_exptl_transmission_factor_min .
_refine_diff_density_max 0.626
_refine_diff_density_min -0.470
_refine_diff_density_rms 0.138
_refine_ls_extinction_coef .
_refine_ls_extinction_method none
_refine_ls_goodness_of_fit_ref 1.160
_refine_ls_hydrogen_treatment mixed
_refine_ls_matrix_type full
_refine_ls_number_parameters 188
_refine_ls_number_reflns 4055
_refine_ls_number_restraints 3
_refine_ls_restrained_S_all 1.160
_refine_ls_R_factor_all 0.0354
_refine_ls_R_factor_gt 0.0292
_refine_ls_shift/su_max 0.000
_refine_ls_shift/su_mean 0.000
_refine_ls_structure_factor_coef Fsqd
_refine_ls_weighting_details 'w=1/[\s^2^(Fo^2^)+(0.0518P)^2^+0.2618P] where P=(Fo^2^+2Fc^2^)/3'
_refine_ls_weighting_scheme calc
_refine_ls_wR_factor_gt 0.0861
_refine_ls_wR_factor_ref 0.1006
_reflns_Friedel_coverage 0.000
_reflns_Friedel_fraction_full .
_reflns_Friedel_fraction_max .
_reflns_number_gt 3698
_reflns_number_total 4055
_reflns_threshold_expression 'I > 2\s(I)'
_cod_data_source_file 4.cif
_cod_data_source_block 4
_cod_database_code 1564880
_shelx_shelxl_version_number 2016/6
_shelx_space_group_comment
;
The symmetry employed for this shelxl refinement is uniquely defined
by the following loop, which should always be used as a source of
symmetry information in preference to the above space-group names.
They are only intended as comments.
;
_shelx_estimated_absorpt_t_min 0.687
_shelx_estimated_absorpt_t_max 0.947

loop_
_space_group_symop_operation_xyz
'x, y, z'
'-x, -y, -z'

loop_
_atom_site_label
_atom_site_type_symbol
_atom_site_fract_x
_atom_site_fract_y
_atom_site_fract_z
_atom_site_U_iso_or_equiv
_atom_site_adp_type
_atom_site_occupancy
_atom_site_site_symmetry_order
_atom_site_calc_flag
_atom_site_refinement_flags_posn
_atom_site_refinement_flags_adp
_atom_site_refinement_flags_occupancy
_atom_site_disorder_assembly
_atom_site_disorder_group
Cu1 Cu 0.500000 0.000000 0.500000 0.02651(9) Uani 1 2 d S . P . .
S1 S 0.18536(5) 0.28011(5) 0.43590(5) 0.03337(10) Uani 1 1 d . . . . .
S2 S 0.99160(5) 0.14516(6) 0.81448(5) 0.03757(11) Uani 1 1 d . . . . .
O1 O 0.8476(2) 0.1443(2) 0.92726(19) 0.0613(5) Uani 1 1 d . . . . .
H1 H 0.840447 0.058183 0.970511 0.092 Uiso 1 1 calc R U . . .
O2 O 1.14134(18) 0.1068(2) 0.88996(17) 0.0533(4) Uani 1 1 d . . . . .
O3 O 0.9916(3) 0.2998(2) 0.7462(2) 0.0711(5) Uani 1 1 d . . . . .
O4 O 0.9547(2) 0.0293(2) 0.72236(19) 0.0624(5) Uani 1 1 d . . . . .
O5W O 0.78755(17) 0.09000(16) 0.45847(17) 0.0417(3) Uani 1 1 d D . . . .
H5A H 0.844(4) 0.059(4) 0.392(2) 0.072(10) Uiso 1 1 d D . . . .
H5B H 0.839(3) 0.085(4) 0.534(2) 0.066(9) Uiso 1 1 d D . . . .
N1 N 0.43997(16) 0.11797(16) 0.31812(14) 0.0288(3) Uani 1 1 d . . . . .
N2 N 0.3045(2) 0.27240(17) 0.16558(15) 0.0357(3) Uani 1 1 d . . . . .
N3 N 0.45103(16) 0.19285(15) 0.59556(14) 0.0284(2) Uani 1 1 d . . . . .
N4 N 0.34812(18) 0.42248(16) 0.63109(16) 0.0333(3) Uani 1 1 d . . . . .
C1 C 0.31703(19) 0.21918(17) 0.30194(16) 0.0278(3) Uani 1 1 d . . . . .
C2 C 0.5110(2) 0.1081(2) 0.18560(18) 0.0357(3) Uani 1 1 d . . . . .
H2 H 0.602068 0.047325 0.164422 0.043 Uiso 1 1 calc R U . . .
C3 C 0.4268(3) 0.2010(2) 0.09111(19) 0.0416(4) Uani 1 1 d . . . . .
H3 H 0.447799 0.214036 -0.005738 0.050 Uiso 1 1 calc R U . . .
C4 C 0.1794(4) 0.3798(3) 0.1074(3) 0.0586(6) Uani 1 1 d . . . . .
H4A H 0.074910 0.327892 0.109268 0.088 Uiso 1 1 calc R U . . .
H4B H 0.211651 0.415674 0.012069 0.088 Uiso 1 1 calc R U . . .
H4C H 0.169673 0.466315 0.162700 0.088 Uiso 1 1 calc R U . . .
C5 C 0.33597(18) 0.29748(17) 0.55922(16) 0.0267(3) Uani 1 1 d . . . . .
C6 C 0.5417(2) 0.2557(2) 0.69457(18) 0.0352(3) Uani 1 1 d . . . . .
H6 H 0.632263 0.209191 0.738414 0.042 Uiso 1 1 calc R U . . .
C7 C 0.4781(2) 0.3960(2) 0.7180(2) 0.0390(4) Uani 1 1 d . . . . .
H7 H 0.515417 0.461941 0.781011 0.047 Uiso 1 1 calc R U . . .
C8 C 0.2427(3) 0.5602(2) 0.6221(3) 0.0493(5) Uani 1 1 d . . . . .
H8A H 0.215490 0.586897 0.525918 0.074 Uiso 1 1 calc R U . . .
H8B H 0.300402 0.644610 0.655735 0.074 Uiso 1 1 calc R U . . .
H8C H 0.143000 0.539540 0.678607 0.074 Uiso 1 1 calc R U . . .

loop_
_atom_site_aniso_label
_atom_site_aniso_U_11
_atom_site_aniso_U_22
_atom_site_aniso_U_33
_atom_site_aniso_U_23
_atom_site_aniso_U_13
_atom_site_aniso_U_12
Cu1 0.02953(14) 0.02517(13) 0.02487(13) -0.00294(9) -0.00215(9) 0.00921(9)
S1 0.02493(18) 0.0375(2) 0.0382(2) -0.00557(16) -0.00420(14) 0.01019(14)
S2 0.0308(2) 0.0471(2) 0.0350(2) -0.00576(17) -0.00029(15) 0.00078(16)
O1 0.0406(8) 0.0873(13) 0.0521(9) 0.0059(8) 0.0123(6) 0.0189(8)
O2 0.0307(6) 0.0777(11) 0.0524(8) -0.0090(8) -0.0063(6) 0.0004(7)
O3 0.0705(12) 0.0527(10) 0.0857(14) 0.0093(9) 0.0120(10) 0.0069(9)
O4 0.0681(11) 0.0722(12) 0.0502(9) -0.0212(8) -0.0062(8) -0.0135(9)
O5W 0.0341(6) 0.0378(7) 0.0534(8) -0.0045(6) -0.0048(6) 0.0053(5)
N1 0.0285(6) 0.0302(6) 0.0272(6) -0.0007(5) -0.0010(5) 0.0064(5)
N2 0.0435(8) 0.0335(7) 0.0306(6) -0.0014(5) -0.0112(6) 0.0062(6)
N3 0.0275(6) 0.0287(6) 0.0297(6) -0.0058(5) -0.0032(5) 0.0066(5)
N4 0.0368(7) 0.0240(6) 0.0393(7) -0.0062(5) 0.0037(6) 0.0013(5)
C1 0.0274(6) 0.0267(6) 0.0296(7) -0.0027(5) -0.0054(5) 0.0028(5)
C2 0.0382(8) 0.0393(8) 0.0294(7) -0.0041(6) 0.0030(6) 0.0069(7)
C3 0.0536(11) 0.0439(10) 0.0269(7) -0.0016(7) -0.0024(7) 0.0056(8)
C4 0.0752(16) 0.0567(13) 0.0453(11) -0.0037(9) -0.0267(11) 0.0303(12)
C5 0.0261(6) 0.0241(6) 0.0298(7) -0.0037(5) 0.0008(5) 0.0032(5)
C6 0.0324(7) 0.0413(9) 0.0331(8) -0.0071(6) -0.0063(6) 0.0022(6)
C7 0.0424(9) 0.0375(8) 0.0391(8) -0.0127(7) -0.0024(7) -0.0059(7)
C8 0.0610(13) 0.0267(8) 0.0601(12) -0.0080(8) 0.0053(10) 0.0124(8)

loop_
_atom_type_symbol
_atom_type_description
_atom_type_scat_dispersion_real
_atom_type_scat_dispersion_imag
_atom_type_scat_source
C C 0.0033 0.0016 'International Tables Vol C Tables 4.2.6.8 and 6.1.1.4'
H H 0.0000 0.0000 'International Tables Vol C Tables 4.2.6.8 and 6.1.1.4'
Cu Cu 0.3201 1.2651 'International Tables Vol C Tables 4.2.6.8 and 6.1.1.4'
N N 0.0061 0.0033 'International Tables Vol C Tables 4.2.6.8 and 6.1.1.4'
O O 0.0106 0.0060 'International Tables Vol C Tables 4.2.6.8 and 6.1.1.4'
S S 0.1246 0.1234 'International Tables Vol C Tables 4.2.6.8 and 6.1.1.4'

loop_
_geom_angle_atom_site_label_1
_geom_angle_atom_site_label_2
_geom_angle_atom_site_label_3
_geom_angle
_geom_angle_site_symmetry_1
_geom_angle_site_symmetry_3
N1 Cu1 N1 180.0 . 2_656
N1 Cu1 N3 88.09(5) . .
N1 Cu1 N3 91.91(5) 2_656 .
N1 Cu1 N3 91.91(5) . 2_656
N1 Cu1 N3 88.09(5) 2_656 2_656
N3 Cu1 N3 180.0 . 2_656
C5 S1 C1 97.21(7) . .
O3 S2 O4 113.42(13) . .
O3 S2 O2 113.27(12) . .
O4 S2 O2 111.41(12) . .
O3 S2 O1 104.39(12) . .
O4 S2 O1 107.10(12) . .
O2 S2 O1 106.56(10) . .
S2 O1 H1 109.5 . .
H5A O5W H5B 112(3) . .
C1 N1 C2 105.96(13) . .
C1 N1 Cu1 125.77(11) . .
C2 N1 Cu1 128.23(11) . .
C1 N2 C3 106.90(14) . .
C1 N2 C4 126.47(17) . .
C3 N2 C4 126.57(17) . .
C5 N3 C6 105.80(13) . .
C5 N3 Cu1 125.50(11) . .
C6 N3 Cu1 128.04(11) . .
C5 N4 C7 106.94(14) . .
C5 N4 C8 127.38(17) . .
C7 N4 C8 125.67(16) . .
N1 C1 N2 111.10(14) . .
N1 C1 S1 126.17(12) . .
N2 C1 S1 122.73(12) . .
C3 C2 N1 109.07(16) . .
C3 C2 H2 125.5 . .
N1 C2 H2 125.5 . .
C2 C3 N2 106.95(15) . .
C2 C3 H3 126.5 . .
N2 C3 H3 126.5 . .
N2 C4 H4A 109.5 . .
N2 C4 H4B 109.5 . .
H4A C4 H4B 109.5 . .
N2 C4 H4C 109.5 . .
H4A C4 H4C 109.5 . .
H4B C4 H4C 109.5 . .
N3 C5 N4 111.14(14) . .
N3 C5 S1 126.02(12) . .
N4 C5 S1 122.84(12) . .
C7 C6 N3 109.18(15) . .
C7 C6 H6 125.4 . .
N3 C6 H6 125.4 . .
C6 C7 N4 106.94(15) . .
C6 C7 H7 126.5 . .
N4 C7 H7 126.5 . .
N4 C8 H8A 109.5 . .
N4 C8 H8B 109.5 . .
H8A C8 H8B 109.5 . .
N4 C8 H8C 109.5 . .
H8A C8 H8C 109.5 . .
H8B C8 H8C 109.5 . .

loop_
_geom_bond_atom_site_label_1
_geom_bond_atom_site_label_2
_geom_bond_distance
_geom_bond_site_symmetry_2
Cu1 N1 2.0072(13) .
Cu1 N1 2.0072(13) 2_656
Cu1 N3 2.0120(13) .
Cu1 N3 2.0120(13) 2_656
S1 C5 1.7476(16) .
S1 C1 1.7491(16) .
S2 O3 1.4356(19) .
S2 O4 1.4393(18) .
S2 O2 1.4564(15) .
S2 O1 1.5528(16) .
O1 H1 0.8200 .
O5W H5A 0.830(17) .
O5W H5B 0.840(17) .
N1 C1 1.3268(19) .
N1 C2 1.378(2) .
N2 C1 1.348(2) .
N2 C3 1.373(3) .
N2 C4 1.462(2) .
N3 C5 1.3296(19) .
N3 C6 1.376(2) .
N4 C5 1.345(2) .
N4 C7 1.372(2) .
N4 C8 1.462(2) .
C2 C3 1.355(3) .
C2 H2 0.9300 .
C3 H3 0.9300 .
C4 H4A 0.9600 .
C4 H4B 0.9600 .
C4 H4C 0.9600 .
C6 C7 1.354(3) .
C6 H6 0.9300 .
C7 H7 0.9300 .
C8 H8A 0.9600 .
C8 H8B 0.9600 .
C8 H8C 0.9600 .

loop_
_geom_hbond_atom_site_label_D
_geom_hbond_atom_site_label_H
_geom_hbond_atom_site_label_A
_geom_hbond_distance_DH
_geom_hbond_distance_HA
_geom_hbond_distance_DA
_geom_hbond_angle_DHA
_geom_hbond_site_symmetry_A
O1 H1 O2 0.82 1.87 2.663(3) 162.2 2_757
O5W H5A O4 0.830(17) 2.10(2) 2.901(2) 161(3) 2_756
O5W H5B O4 0.840(17) 2.083(18) 2.913(2) 170(3) .
